data_7129674
loop_
_publ_author_name
'Hadlington, Terrance J.'
'Keil, Philip Maximilian'

_publ_section_title
;
 Accessing cationic tetrylene-nickel(0) systems featuring donor-acceptor
 E-Ni triple bonds (E = Ge, Sn)
;
_journal_name_full 'Chemical Communications'
_journal_paper_doi 10.1039/D2CC00422D
_journal_year 2022
_chemical_formula_moiety 'C107 H95 B F24 N Ni P3 Si Sn, C6 H6'
_chemical_formula_sum 'C113 H101 B F24 N Ni P3 Si Sn'
_chemical_formula_weight 2238.15
_space_group_crystal_system triclinic
_space_group_IT_number 2
_space_group_name_Hall '-P 1'
_space_group_name_H-M_alt 'P -1'
_atom_sites_solution_hydrogens geom
_atom_sites_solution_primary direct
_atom_sites_solution_secondary difmap
_audit_creation_method SHELXL-2018/3
_audit_update_record
;
2022-02-03 deposited with the CCDC.	2022-02-07 downloaded from the CCDC.
;
_cell_angle_alpha 94.60(3)
_cell_angle_beta 103.40(3)
_cell_angle_gamma 91.59(3)
_cell_formula_units_Z 2
_cell_length_a 13.245(3)
_cell_length_b 18.891(4)
_cell_length_c 22.423(5)
_cell_measurement_reflns_used 2000
_cell_measurement_temperature 150(2)
_cell_measurement_theta_max 32.50
_cell_measurement_theta_min 1.92
_cell_volume 5434(2)
_computing_cell_refinement 'STOE X-AREA 1.76'
_computing_data_collection 'STOE X-AREA 1.76'
_computing_data_reduction 'STOE X-AREA 1.76'
_computing_structure_refinement 'SHELXL-2018/3 (Sheldrick, 2018)'
_computing_structure_solution 'SHELXT 2018/2 (Sheldrick, 2018)'
_diffrn_ambient_temperature 150(2)
_diffrn_detector Pilatus300K
_diffrn_detector_area_resol_mean 5.81
_diffrn_measured_fraction_theta_full 0.992
_diffrn_measured_fraction_theta_max 0.992
_diffrn_measurement_device_type 'STOE StadiVari'
_diffrn_measurement_method '\w scans'
_diffrn_radiation_collimation '0.6 mm diameter'
_diffrn_radiation_monochromator 'Graded multilayer mirror'
_diffrn_radiation_type 'Mo K\a'
_diffrn_radiation_wavelength 0.71073
_diffrn_reflns_av_R_equivalents 0.1473
_diffrn_reflns_av_unetI/netI 0.2006
_diffrn_reflns_Laue_measured_fraction_full 0.992
_diffrn_reflns_Laue_measured_fraction_max 0.992
_diffrn_reflns_limit_h_max 16
_diffrn_reflns_limit_h_min -15
_diffrn_reflns_limit_k_max 23
_diffrn_reflns_limit_k_min -23
_diffrn_reflns_limit_l_max 27
_diffrn_reflns_limit_l_min -27
_diffrn_reflns_number 71208
_diffrn_reflns_point_group_measured_fraction_full 0.992
_diffrn_reflns_point_group_measured_fraction_max 0.992
_diffrn_reflns_theta_full 25.242
_diffrn_reflns_theta_max 26.000
_diffrn_reflns_theta_min 2.436
_diffrn_source 'Genix 3D HF Mo'
_diffrn_source_current 1.000
_diffrn_source_power 0.050
_diffrn_source_voltage 50
_exptl_absorpt_coefficient_mu 0.546
_exptl_absorpt_correction_T_max 1.000
_exptl_absorpt_correction_T_min 0.877
_exptl_absorpt_correction_type empirical
_exptl_absorpt_process_details 'STOE X-AREA 1.76'
_exptl_crystal_colour blue-purple
_exptl_crystal_density_diffrn 1.368
_exptl_crystal_description rod
_exptl_crystal_F_000 2288
_exptl_crystal_size_max 0.24
_exptl_crystal_size_mid 0.13
_exptl_crystal_size_min 0.10
_refine_diff_density_max 0.755
_refine_diff_density_min -1.657
_refine_diff_density_rms 0.121
_refine_ls_extinction_method none
_refine_ls_goodness_of_fit_ref 1.010
_refine_ls_hydrogen_treatment constr
_refine_ls_matrix_type full
_refine_ls_number_parameters 1323
_refine_ls_number_reflns 21204
_refine_ls_number_restraints 15
_refine_ls_restrained_S_all 1.010
_refine_ls_R_factor_all 0.2219
_refine_ls_R_factor_gt 0.0957
_refine_ls_shift/su_max 0.004
_refine_ls_shift/su_mean 0.000
_refine_ls_structure_factor_coef Fsqd
_refine_ls_weighting_details 'w=1/[\s^2^(Fo^2^)+(0.1258P)^2^] where P=(Fo^2^+2Fc^2^)/3'
_refine_ls_weighting_scheme calc
_refine_ls_wR_factor_gt 0.2062
_refine_ls_wR_factor_ref 0.2688
_reflns_Friedel_coverage 0.000
_reflns_number_gt 9427
_reflns_number_total 21204
_reflns_threshold_expression 'I > 2\s(I)'
_cod_data_source_file d2cc00422d2.cif
_cod_data_source_block compound_5
_cod_original_cell_volume 5434.2(2)
_cod_database_code 7129674
_shelx_shelxl_version_number 2018/3
_shelx_space_group_comment
;
The symmetry employed for this shelxl refinement is uniquely defined
by the following loop, which should always be used as a source of
symmetry information in preference to the above space-group names.
They are only intended as comments.
;

loop_
_space_group_symop_operation_xyz
'x, y, z'
'-x, -y, -z'

loop_
_atom_site_label
_atom_site_type_symbol
_atom_site_fract_x
_atom_site_fract_y
_atom_site_fract_z
_atom_site_U_iso_or_equiv
_atom_site_adp_type
_atom_site_occupancy
_atom_site_site_symmetry_order
_atom_site_calc_flag
_atom_site_refinement_flags_posn
_atom_site_refinement_flags_adp
_atom_site_refinement_flags_occupancy
_atom_site_disorder_assembly
_atom_site_disorder_group
Sn1 Sn 0.56191(5) 0.74251(4) 0.74911(3) 0.0366(2) Uani 1 1 d . . . . .
Ni1 Ni 0.41038(8) 0.72285(6) 0.66949(5) 0.0314(3) Uani 1 1 d . . . . .
P2 P 0.45107(17) 0.63644(13) 0.60405(11) 0.0344(6) Uani 1 1 d . . . . .
P1 P 0.28604(17) 0.67612(13) 0.71339(11) 0.0349(6) Uani 1 1 d . . . . .
P3 P 0.38255(17) 0.82852(13) 0.62721(10) 0.0336(5) Uani 1 1 d . . . . .
Si1 Si 0.7501(2) 0.72039(15) 0.87733(12) 0.0435(7) Uani 1 1 d . . . . .
F19 F 0.1039(5) -0.0618(3) 0.8749(3) 0.0683(18) Uani 1 1 d . . . . .
F12 F -0.1101(5) -0.0505(3) 0.6408(3) 0.0716(19) Uani 1 1 d . . . . .
F18 F -0.1467(6) 0.2333(4) 0.9588(3) 0.084(2) Uani 1 1 d . . . . .
F21 F 0.2435(5) -0.0473(3) 0.9475(3) 0.0704(18) Uani 1 1 d . . . . .
F6 F -0.1144(6) 0.3813(6) 0.6290(6) 0.070(3) Uani 0.862(12) 1 d . . P A 1
F11 F -0.0723(6) -0.0427(4) 0.5537(3) 0.088(2) Uani 1 1 d . . . . .
F10 F 0.0293(5) -0.0907(3) 0.6248(4) 0.081(2) Uani 1 1 d . . . . .
F16 F -0.1701(8) 0.1250(4) 0.9518(3) 0.115(3) Uani 1 1 d . . . . .
F20 F 0.1037(6) 0.0001(4) 0.9599(3) 0.095(3) Uani 1 1 d . . . . .
F13 F -0.3422(6) 0.1352(8) 0.6432(4) 0.093(4) Uani 0.862(12) 1 d . . P A 1
N1 N 0.6942(5) 0.7715(4) 0.8171(3) 0.0371(18) Uani 1 1 d . . . . .
C2 C 0.6921(6) 0.9042(5) 0.8367(4) 0.037(2) Uani 1 1 d . . . . .
F8 F 0.3069(6) 0.1821(5) 0.6311(4) 0.109(3) Uani 1 1 d . . . . .
C69 C 0.3712(7) 0.9720(5) 0.6754(4) 0.036(2) Uani 1 1 d . . . . .
H69 H 0.419460 0.984731 0.652179 0.043 Uiso 1 1 calc R U . . .
C1 C 0.7355(6) 0.8442(5) 0.8105(4) 0.037(2) Uani 1 1 d . . . . .
C81 C 0.0194(7) 0.3028(5) 0.7203(5) 0.043(2) Uani 1 1 d . . . . .
H81 H -0.013087 0.273851 0.683896 0.052 Uiso 1 1 calc R U . . .
C65 C 0.2651(6) 0.8848(5) 0.7071(4) 0.034(2) Uani 1 1 d . . . . .
H65 H 0.240379 0.836817 0.705671 0.041 Uiso 1 1 calc R U . . .
C46 C 0.3406(6) 0.5729(5) 0.5676(4) 0.034(2) Uani 1 1 d . . . . .
C40 C 0.4931(7) 0.6629(5) 0.5363(4) 0.035(2) Uani 1 1 d . . . . .
C28 C 0.2715(7) 0.7159(5) 0.7892(4) 0.041(2) Uani 1 1 d . . . . .
C76 C 0.0584(7) 0.2686(5) 0.7741(4) 0.043(2) Uani 1 1 d . . . . .
C64 C 0.3387(6) 0.9013(5) 0.6733(4) 0.032(2) Uani 1 1 d . . . . .
C22 C 0.3050(7) 0.5839(5) 0.7314(4) 0.041(2) Uani 1 1 d . . . . .
C57 C 0.5491(7) 0.5457(5) 0.6895(4) 0.041(2) Uani 1 1 d . . . . .
H57 H 0.497039 0.559224 0.710460 0.049 Uiso 1 1 calc R U . . .
C59 C 0.5784(7) 0.9004(5) 0.6507(5) 0.046(2) Uani 1 1 d . . . . .
H59 H 0.582922 0.889481 0.691853 0.055 Uiso 1 1 calc R U . . .
C52 C 0.5521(6) 0.5766(5) 0.6350(4) 0.035(2) Uani 1 1 d . . . . .
C41 C 0.5721(7) 0.7192(5) 0.5452(4) 0.038(2) Uani 1 1 d . . . . .
H41 H 0.600382 0.742160 0.585101 0.045 Uiso 1 1 calc R U . . .
C92 C -0.0765(7) 0.1736(5) 0.7880(4) 0.035(2) Uani 1 1 d . . . . .
C34 C 0.1515(6) 0.6735(5) 0.6664(4) 0.035(2) Uani 1 1 d . . . . .
C88 C 0.0230(7) 0.0345(5) 0.6365(4) 0.040(2) Uani 1 1 d . . . . .
C102 C 0.1877(7) 0.0520(5) 0.8926(4) 0.041(2) Uani 1 1 d . . . . .
C58 C 0.4910(7) 0.8755(5) 0.6046(4) 0.038(2) Uani 1 1 d . . . . .
C100 C 0.1298(6) 0.1498(5) 0.8279(4) 0.031(2) Uani 1 1 d . . . . .
F9 F 0.2537(7) 0.1099(5) 0.5577(4) 0.126(4) Uani 1 1 d . . . . .
C66 C 0.2279(7) 0.9371(5) 0.7425(4) 0.041(2) Uani 1 1 d . . . . .
H66 H 0.178816 0.924843 0.765290 0.049 Uiso 1 1 calc R U . . .
C105 C 0.2361(7) 0.1745(5) 0.8418(4) 0.041(2) Uani 1 1 d . . . . .
H105 H 0.254381 0.216479 0.825305 0.049 Uiso 1 1 calc R U . . .
C97 C -0.0930(6) 0.1798(5) 0.8470(4) 0.035(2) Uani 1 1 d . . . . .
H97 H -0.034849 0.186423 0.881214 0.042 Uiso 1 1 calc R U . . .
C33 C 0.3264(7) 0.7779(5) 0.8175(4) 0.045(2) Uani 1 1 d . . . . .
H33 H 0.372304 0.800968 0.797590 0.054 Uiso 1 1 calc R U . . .
C84 C 0.0540(6) 0.1408(5) 0.7102(4) 0.036(2) Uani 1 1 d . . . . .
F7 F 0.1833(7) 0.2069(6) 0.5605(5) 0.157(5) Uani 1 1 d . . . . .
C51 C 0.3493(7) 0.5001(5) 0.5612(4) 0.038(2) Uani 1 1 d . . . . .
H51 H 0.414967 0.480526 0.575233 0.046 Uiso 1 1 calc R U . . .
C75 C 0.2855(7) 0.7766(5) 0.5057(4) 0.039(2) Uani 1 1 d . . . . .
H75 H 0.340346 0.744701 0.510356 0.047 Uiso 1 1 calc R U . . .
C36 C 0.0265(7) 0.7241(6) 0.5854(4) 0.051(3) Uani 1 1 d . . . . .
H36 H 0.011650 0.757995 0.555824 0.061 Uiso 1 1 calc R U . . .
C27 C 0.3694(8) 0.5695(6) 0.7874(5) 0.049(3) Uani 1 1 d . . . . .
H27 H 0.398122 0.608214 0.816707 0.059 Uiso 1 1 calc R U . . .
F17 F -0.2991(5) 0.1909(7) 0.9284(3) 0.154(5) Uani 1 1 d . . . . .
C42 C 0.6065(7) 0.7394(5) 0.4953(4) 0.045(2) Uani 1 1 d . . . . .
H42 H 0.661575 0.774568 0.501988 0.055 Uiso 1 1 calc R U . . .
C86 C 0.1431(7) 0.1249(6) 0.6275(4) 0.044(2) Uani 1 1 d . . . . .
C89 C 0.0049(7) 0.0744(5) 0.6878(4) 0.036(2) Uani 1 1 d . . . . .
H89 H -0.043216 0.055470 0.708505 0.043 Uiso 1 1 calc R U . . .
C99 C -0.2033(8) 0.1814(7) 0.9239(5) 0.054(3) Uani 1 1 d . . . . .
C87 C 0.0927(7) 0.0593(6) 0.6054(4) 0.042(2) Uani 1 1 d . . . . .
H87 H 0.105853 0.032851 0.570363 0.050 Uiso 1 1 calc R U . . .
C101 C 0.1105(7) 0.0873(5) 0.8546(4) 0.038(2) Uani 1 1 d . . . . .
H101 H 0.041105 0.068087 0.846166 0.046 Uiso 1 1 calc R U . . .
C35 C 0.1269(7) 0.7219(5) 0.6229(4) 0.043(2) Uani 1 1 d . . . . .
H35 H 0.179511 0.754789 0.618302 0.052 Uiso 1 1 calc R U . . .
C85 C 0.1248(7) 0.1653(6) 0.6783(4) 0.043(2) Uani 1 1 d . . . . .
H85 H 0.160814 0.210134 0.691322 0.052 Uiso 1 1 calc R U . . .
C77 C 0.1025(8) 0.3171(6) 0.8257(5) 0.053(3) Uani 1 1 d . . . . .
H77 H 0.129207 0.298430 0.864052 0.064 Uiso 1 1 calc R U . . .
C37 C -0.0490(7) 0.6774(6) 0.5917(5) 0.052(3) Uani 1 1 d . . . . .
H37 H -0.116781 0.678572 0.566002 0.062 Uiso 1 1 calc R U . . .
F1 F 0.1169(10) 0.4268(5) 0.9271(4) 0.142(4) Uani 1 1 d . . . . .
C53 C 0.6317(7) 0.5586(5) 0.6056(4) 0.043(2) Uani 1 1 d . . . . .
H53 H 0.636608 0.578907 0.568940 0.051 Uiso 1 1 calc R U . . .
C23 C 0.2657(7) 0.5255(5) 0.6886(5) 0.042(2) Uani 1 1 d . . . . .
H23 H 0.223223 0.532908 0.649402 0.051 Uiso 1 1 calc R U . . .
C70 C 0.2813(6) 0.8249(5) 0.5550(4) 0.034(2) Uani 1 1 d . . . . .
C6 C 0.8168(6) 0.8532(5) 0.7800(4) 0.041(2) Uani 1 1 d . . . . .
C47 C 0.2431(6) 0.6011(5) 0.5450(4) 0.038(2) Uani 1 1 d . . . . .
H47 H 0.236042 0.651056 0.548410 0.046 Uiso 1 1 calc R U . . .
C45 C 0.4521(7) 0.6321(5) 0.4770(4) 0.038(2) Uani 1 1 d . . . . .
H45 H 0.401865 0.593661 0.470263 0.045 Uiso 1 1 calc R U . . .
C44 C 0.4843(7) 0.6572(5) 0.4269(4) 0.044(2) Uani 1 1 d . . . . .
H44 H 0.452071 0.637991 0.386198 0.053 Uiso 1 1 calc R U . . .
C96 C -0.1940(7) 0.1766(5) 0.8578(4) 0.038(2) Uani 1 1 d . . . . .
C67 C 0.2625(8) 1.0065(6) 0.7442(4) 0.051(3) Uani 1 1 d . . . . .
H67 H 0.237150 1.042464 0.768235 0.061 Uiso 1 1 calc R U . . .
C91 C -0.0311(7) -0.0350(5) 0.6138(4) 0.041(2) Uani 1 1 d . . . . .
C9 C 0.6244(8) 0.9397(6) 0.9312(4) 0.056(3) Uani 1 1 d . . . . .
H9A H 0.691525 0.925576 0.954812 0.083 Uiso 1 1 calc R U . . .
H9B H 0.569873 0.927373 0.952104 0.083 Uiso 1 1 calc R U . . .
H9C H 0.627208 0.991157 0.928095 0.083 Uiso 1 1 calc R U . . .
C5 C 0.8591(7) 0.9210(5) 0.7801(5) 0.049(3) Uani 1 1 d . . . . .
H5 H 0.915348 0.927305 0.761059 0.059 Uiso 1 1 calc R U . . .
C63 C 0.4877(8) 0.8907(5) 0.5448(5) 0.050(3) Uani 1 1 d . . . . .
H63 H 0.429034 0.874171 0.513028 0.060 Uiso 1 1 calc R U . . .
C54 C 0.7044(7) 0.5097(5) 0.6315(5) 0.047(2) Uani 1 1 d . . . . .
H54 H 0.758293 0.497343 0.611628 0.056 Uiso 1 1 calc R U . . .
C3 C 0.7369(7) 0.9704(5) 0.8330(4) 0.047(2) Uani 1 1 d . . . . .
H3 H 0.708585 1.011496 0.848863 0.056 Uiso 1 1 calc R U . . .
C104 C 0.3133(7) 0.1389(6) 0.8785(4) 0.044(2) Uani 1 1 d . . . . .
C12 C 0.7949(7) 0.7791(6) 0.6794(4) 0.056(3) Uani 1 1 d . . . . .
H12A H 0.720161 0.777789 0.677125 0.084 Uiso 1 1 calc R U . . .
H12B H 0.813300 0.734143 0.660549 0.084 Uiso 1 1 calc R U . . .
H12C H 0.813056 0.818450 0.657215 0.084 Uiso 1 1 calc R U . . .
C24 C 0.2892(8) 0.4568(6) 0.7037(5) 0.054(3) Uani 1 1 d . . . . .
H24 H 0.259978 0.417783 0.674878 0.065 Uiso 1 1 calc R U . . .
C68 C 0.3348(7) 1.0247(5) 0.7107(4) 0.045(2) Uani 1 1 d . . . . .
H68 H 0.358900 1.072755 0.712175 0.054 Uiso 1 1 calc R U . . .
C72 C 0.1271(8) 0.8695(7) 0.4917(5) 0.062(3) Uani 1 1 d . . . . .
H72 H 0.071916 0.901166 0.487452 0.074 Uiso 1 1 calc R U . . .
C8 C 0.5073(7) 0.9332(6) 0.8264(5) 0.055(3) Uani 1 1 d . . . . .
H8A H 0.522118 0.984189 0.825399 0.083 Uiso 1 1 calc R U . . .
H8B H 0.445973 0.926386 0.843095 0.083 Uiso 1 1 calc R U . . .
H8C H 0.494136 0.909724 0.784570 0.083 Uiso 1 1 calc R U . . .
C50 C 0.2625(8) 0.4548(6) 0.5341(4) 0.049(3) Uani 1 1 d . . . . .
H50 H 0.269604 0.404850 0.530582 0.058 Uiso 1 1 calc R U . . .
C93 C -0.1664(6) 0.1661(5) 0.7390(4) 0.039(2) Uani 1 1 d . . . . .
H93 H -0.159446 0.162374 0.697648 0.047 Uiso 1 1 calc R U . . .
C43 C 0.5642(9) 0.7107(6) 0.4364(5) 0.057(3) Uani 1 1 d . . . . .
H43 H 0.588128 0.726557 0.402665 0.068 Uiso 1 1 calc R U . . .
C103 C 0.2904(7) 0.0775(5) 0.9050(4) 0.045(2) Uani 1 1 d . . . . .
H103 H 0.343772 0.054004 0.930833 0.054 Uiso 1 1 calc R U . . .
C7 C 0.6005(7) 0.9011(6) 0.8672(4) 0.047(3) Uani 1 1 d . . . . .
H7 H 0.582003 0.850108 0.870434 0.056 Uiso 1 1 calc R U . . .
F3 F 0.1673(8) 0.5048(4) 0.8725(4) 0.119(3) Uani 1 1 d . . . . .
C56 C 0.6198(8) 0.4955(6) 0.7144(5) 0.056(3) Uani 1 1 d . . . . .
H56 H 0.613751 0.473310 0.750039 0.067 Uiso 1 1 calc R U . . .
C25 C 0.3543(9) 0.4432(7) 0.7599(6) 0.063(3) Uani 1 1 d . . . . .
H25 H 0.371415 0.396152 0.769066 0.075 Uiso 1 1 calc R U . . .
C74 C 0.2120(8) 0.7732(6) 0.4493(4) 0.050(3) Uani 1 1 d . . . . .
H74 H 0.215862 0.739308 0.416306 0.060 Uiso 1 1 calc R U . . .
C62 C 0.5676(8) 0.9295(5) 0.5298(5) 0.052(3) Uani 1 1 d . . . . .
H62 H 0.564285 0.938418 0.488271 0.062 Uiso 1 1 calc R U . . .
C71 C 0.2013(8) 0.8730(6) 0.5474(4) 0.052(3) Uani 1 1 d . . . . .
H71 H 0.197782 0.907588 0.579923 0.063 Uiso 1 1 calc R U . . .
C26 C 0.3930(8) 0.5014(6) 0.8019(5) 0.055(3) Uani 1 1 d . . . . .
H26 H 0.436038 0.494081 0.840892 0.066 Uiso 1 1 calc R U . . .
C95 C -0.2791(7) 0.1691(5) 0.8097(4) 0.044(2) Uani 1 1 d . . . . .
H95 H -0.346948 0.167357 0.816898 0.053 Uiso 1 1 calc R U . . .
C10 C 0.8555(6) 0.7902(5) 0.7476(4) 0.039(2) Uani 1 1 d . . . . .
H10 H 0.840833 0.747035 0.767922 0.047 Uiso 1 1 calc R U . . .
C48 C 0.1566(7) 0.5556(6) 0.5175(4) 0.048(3) Uani 1 1 d . . . . .
H48 H 0.091060 0.574759 0.502116 0.057 Uiso 1 1 calc R U . . .
C38 C -0.0295(8) 0.6287(5) 0.6342(6) 0.058(3) Uani 1 1 d . . . . .
H38 H -0.083281 0.596479 0.638341 0.069 Uiso 1 1 calc R U . . .
C32 C 0.3154(8) 0.8073(6) 0.8751(5) 0.056(3) Uani 1 1 d . . . . .
H32 H 0.351995 0.850521 0.893600 0.067 Uiso 1 1 calc R U . . .
F2 F 0.2605(11) 0.4192(5) 0.9057(4) 0.139(4) Uani 1 1 d . . . . .
C49 C 0.1667(8) 0.4823(6) 0.5126(5) 0.053(3) Uani 1 1 d . . . . .
H49 H 0.107996 0.451290 0.494527 0.063 Uiso 1 1 calc R U . . .
C80 C 0.0252(8) 0.3755(6) 0.7168(5) 0.056(3) Uani 1 1 d . . . . .
C39 C 0.0711(7) 0.6270(5) 0.6719(5) 0.051(3) Uani 1 1 d . . . . .
H39 H 0.084741 0.593296 0.701725 0.061 Uiso 1 1 calc R U . . .
C29 C 0.2054(8) 0.6832(6) 0.8203(5) 0.060(3) Uani 1 1 d . . . . .
H29 H 0.168144 0.640101 0.802308 0.072 Uiso 1 1 calc R U . . .
F4 F 0.0402(10) 0.3937(12) 0.6167(6) 0.193(10) Uani 0.862(12) 1 d . . P A 1
F14 F -0.4326(8) 0.1110(10) 0.7035(5) 0.144(6) Uani 0.862(12) 1 d . . P A 1
C106 C 0.1594(9) -0.0145(6) 0.9176(4) 0.052(3) Uani 1 1 d . . . . .
C14 C 0.9011(9) 0.8253(6) 0.9486(5) 0.066(3) Uani 1 1 d . . . . .
H14A H 0.926391 0.852840 0.988510 0.100 Uiso 1 1 calc R U . . .
H14B H 0.886562 0.857721 0.915969 0.100 Uiso 1 1 calc R U . . .
H14C H 0.954191 0.792837 0.941115 0.100 Uiso 1 1 calc R U . . .
C55 C 0.6997(7) 0.4794(5) 0.6846(4) 0.045(2) Uani 1 1 d . . . . .
H55 H 0.750728 0.447502 0.701216 0.054 Uiso 1 1 calc R U . . .
C73 C 0.1312(8) 0.8224(6) 0.4433(5) 0.065(3) Uani 1 1 d . . . . .
H73 H 0.080461 0.822163 0.405618 0.078 Uiso 1 1 calc R U . . .
C30 C 0.1930(9) 0.7120(7) 0.8765(5) 0.063(3) Uani 1 1 d . . . . .
H30 H 0.144992 0.690448 0.895917 0.075 Uiso 1 1 calc R U . . .
C79 C 0.0712(9) 0.4209(6) 0.7695(6) 0.063(3) Uani 1 1 d . . . . .
H79 H 0.076210 0.471001 0.768112 0.075 Uiso 1 1 calc R U . . .
C78 C 0.1089(9) 0.3894(5) 0.8236(5) 0.057(3) Uani 1 1 d . . . . .
C17 C 0.8249(9) 0.6144(6) 0.8006(6) 0.072(3) Uani 1 1 d . . . . .
H17A H 0.885595 0.594887 0.788392 0.109 Uiso 1 1 calc R U . . .
H17B H 0.784021 0.638912 0.766924 0.109 Uiso 1 1 calc R U . . .
H17C H 0.782000 0.575576 0.810015 0.109 Uiso 1 1 calc R U . . .
C90 C 0.2182(8) 0.1573(7) 0.5925(5) 0.058(3) Uani 1 1 d . . . . .
F23 F 0.4377(8) 0.2324(9) 0.9118(10) 0.182(8) Uani 0.862(12) 1 d . . P A 1
C98 C -0.3588(8) 0.1588(7) 0.6960(6) 0.065(3) Uani 1 1 d . . . . .
C13 C 0.8008(8) 0.7820(6) 0.9489(4) 0.054(3) Uani 1 1 d . . . . .
H13 H 0.746447 0.817337 0.950291 0.065 Uiso 1 1 calc R U . . .
F22 F 0.4888(8) 0.1344(12) 0.9309(11) 0.201(9) Uani 0.862(12) 1 d . . P A 1
C60 C 0.6585(7) 0.9407(6) 0.6374(5) 0.054(3) Uani 1 1 d . . . . .
H60 H 0.716326 0.958363 0.669248 0.065 Uiso 1 1 calc R U . . .
C31 C 0.2513(9) 0.7727(6) 0.9041(5) 0.062(3) Uani 1 1 d . . . . .
H31 H 0.246618 0.790802 0.944063 0.075 Uiso 1 1 calc R U . . .
C61 C 0.6527(8) 0.9551(6) 0.5764(5) 0.061(3) Uani 1 1 d . . . . .
H61 H 0.707169 0.982379 0.566821 0.073 Uiso 1 1 calc R U . . .
C16 C 0.8609(8) 0.6670(6) 0.8578(5) 0.062(3) Uani 1 1 d . . . . .
H16 H 0.908956 0.702575 0.846505 0.074 Uiso 1 1 calc R U . . .
C11 C 0.9736(7) 0.7956(6) 0.7519(5) 0.060(3) Uani 1 1 d . . . . .
H11A H 0.988897 0.832187 0.726291 0.090 Uiso 1 1 calc R U . . .
H11B H 0.996133 0.749671 0.737442 0.090 Uiso 1 1 calc R U . . .
H11C H 1.010664 0.808251 0.794813 0.090 Uiso 1 1 calc R U . . .
F5 F -0.0293(13) 0.4756(6) 0.6642(9) 0.180(9) Uani 0.862(12) 1 d . . P A 1
C4 C 0.8222(8) 0.9792(6) 0.8067(5) 0.054(3) Uani 1 1 d . . . . .
H4 H 0.853888 1.025097 0.807488 0.065 Uiso 1 1 calc R U . . .
C19 C 0.6369(8) 0.6597(6) 0.8824(5) 0.062(3) Uani 1 1 d . . . . .
H19 H 0.599749 0.644631 0.838935 0.074 Uiso 1 1 calc R U . . .
C94 C -0.2658(7) 0.1640(5) 0.7510(4) 0.045(2) Uani 1 1 d . . . . .
C20 C 0.5560(8) 0.6997(6) 0.9120(5) 0.060(3) Uani 1 1 d . . . . .
H20A H 0.497283 0.666882 0.911815 0.089 Uiso 1 1 calc R U . . .
H20B H 0.530973 0.739675 0.888240 0.089 Uiso 1 1 calc R U . . .
H20C H 0.589043 0.717605 0.954515 0.089 Uiso 1 1 calc R U . . .
C15 C 0.8181(9) 0.7467(7) 1.0094(5) 0.067(3) Uani 1 1 d . . . . .
H15A H 0.871571 0.711722 1.010451 0.100 Uiso 1 1 calc R U . . .
H15B H 0.753077 0.722916 1.012432 0.100 Uiso 1 1 calc R U . . .
H15C H 0.840841 0.783040 1.044136 0.100 Uiso 1 1 calc R U . . .
C21 C 0.6648(10) 0.5906(6) 0.9129(6) 0.078(4) Uani 1 1 d . . . . .
H21A H 0.700355 0.602124 0.956256 0.118 Uiso 1 1 calc R U . . .
H21B H 0.710716 0.564133 0.891678 0.118 Uiso 1 1 calc R U . . .
H21C H 0.601260 0.561593 0.910334 0.118 Uiso 1 1 calc R U . . .
C18 C 0.9272(9) 0.6313(7) 0.9118(6) 0.076(4) Uani 1 1 d . . . . .
H18A H 0.883320 0.597530 0.926657 0.114 Uiso 1 1 calc R U . . .
H18B H 0.958351 0.667628 0.945177 0.114 Uiso 1 1 calc R U . . .
H18C H 0.982362 0.605972 0.897880 0.114 Uiso 1 1 calc R U . . .
F24 F 0.4633(9) 0.1664(13) 0.8438(5) 0.176(8) Uani 0.862(12) 1 d . . P A 1
B03S B 0.0423(8) 0.1847(6) 0.7756(5) 0.042(3) Uani 1 1 d . . . . .
F15 F -0.4029(13) 0.2183(8) 0.6899(8) 0.195(9) Uani 0.862(12) 1 d . . P A 1
C82 C 0.1541(15) 0.4353(8) 0.8803(8) 0.101(5) Uani 1 1 d . . . . .
C108 C -0.1680(15) 0.4075(16) 0.9155(11) 0.261(15) Uiso 1 1 d D . . . .
H108 H -0.104185 0.426772 0.941116 0.313 Uiso 1 1 calc R U . . .
C109 C -0.1727(16) 0.3841(15) 0.8535(12) 0.225(12) Uiso 1 1 d D . . . .
H109 H -0.111949 0.385904 0.837937 0.269 Uiso 1 1 calc R U . . .
C112 C -0.3529(16) 0.3789(16) 0.9001(12) 0.255(15) Uiso 1 1 d D . . . .
H112 H -0.414123 0.378854 0.915256 0.306 Uiso 1 1 calc R U . . .
C110 C -0.269(2) 0.3580(17) 0.8149(8) 0.283(16) Uiso 1 1 d D . . . .
H110 H -0.272165 0.342125 0.773164 0.339 Uiso 1 1 calc R U . . .
C111 C -0.3591(15) 0.3554(14) 0.8380(11) 0.211(11) Uiso 1 1 d D . . . .
H111 H -0.423566 0.337848 0.811875 0.254 Uiso 1 1 calc R U . . .
C113 C -0.257(2) 0.4027(16) 0.9400(7) 0.251(14) Uiso 1 1 d D . . . .
H113 H -0.252242 0.415117 0.982482 0.302 Uiso 1 1 calc R U . . .
C83 C -0.0176(10) 0.4037(7) 0.6553(7) 0.079(4) Uani 1 1 d D . . . .
C107 C 0.4252(8) 0.1677(8) 0.8906(6) 0.069(3) Uani 1 1 d . . . . .
F14A F -0.441(3) 0.168(3) 0.7121(19) 0.033(11) Uiso 0.138(12) 1 d . . P A 2
F15A F -0.354(3) 0.204(2) 0.6558(17) 0.033(11) Uiso 0.138(12) 1 d . . P A 2
F13A F -0.361(6) 0.095(4) 0.665(4) 0.11(3) Uiso 0.138(12) 1 d . . P A 2
F24A F 0.440(2) 0.2208(17) 0.8644(16) 0.009(8) Uiso 0.138(12) 1 d . . P A 2
F22A F 0.482(3) 0.122(2) 0.873(2) 0.031(11) Uiso 0.138(12) 1 d . . P A 2
F23A F 0.472(3) 0.183(2) 0.9499(18) 0.027(11) Uiso 0.138(12) 1 d . . P A 2
F5A F 0.020(4) 0.4662(12) 0.646(2) 0.035(12) Uiso 0.138(12) 1 d D . P A 2
F4A F 0.011(4) 0.364(2) 0.6114(18) 0.037(13) Uiso 0.138(12) 1 d D . P A 2
F6A F -0.1191(13) 0.397(4) 0.649(3) 0.05(2) Uiso 0.138(12) 1 d D . P A 2

loop_
_atom_site_aniso_label
_atom_site_aniso_U_11
_atom_site_aniso_U_22
_atom_site_aniso_U_33
_atom_site_aniso_U_23
_atom_site_aniso_U_13
_atom_site_aniso_U_12
Sn1 0.0199(3) 0.0492(4) 0.0371(4) 0.0076(3) -0.0018(3) 0.0029(3)
Ni1 0.0171(6) 0.0418(7) 0.0339(6) 0.0070(5) 0.0017(5) 0.0039(5)
P2 0.0192(11) 0.0445(15) 0.0395(14) 0.0057(11) 0.0061(10) 0.0046(10)
P1 0.0218(12) 0.0443(15) 0.0383(14) 0.0054(11) 0.0058(10) 0.0039(10)
P3 0.0195(11) 0.0447(15) 0.0355(13) 0.0078(11) 0.0023(10) 0.0048(10)
Si1 0.0326(14) 0.0511(18) 0.0396(15) 0.0108(13) -0.0085(11) 0.0020(13)
F19 0.071(4) 0.063(4) 0.058(4) 0.016(3) -0.011(3) -0.011(3)
F12 0.044(4) 0.087(5) 0.085(5) -0.014(4) 0.029(3) -0.014(3)
F18 0.085(5) 0.115(6) 0.051(4) -0.005(4) 0.017(4) -0.016(5)
F21 0.075(5) 0.065(4) 0.066(4) 0.030(3) -0.004(3) 0.025(3)
F6 0.049(5) 0.072(7) 0.076(8) 0.006(6) -0.008(4) -0.007(4)
F11 0.109(6) 0.096(6) 0.044(4) -0.002(4) -0.004(4) -0.026(5)
F10 0.043(4) 0.062(5) 0.133(6) 0.008(4) 0.009(4) 0.009(3)
F16 0.189(10) 0.101(6) 0.074(5) 0.040(5) 0.058(6) 0.022(6)
F20 0.129(7) 0.087(5) 0.100(5) 0.045(4) 0.073(5) 0.036(5)
F13 0.047(5) 0.177(12) 0.044(5) -0.010(6) -0.005(4) 0.002(6)
N1 0.026(4) 0.047(5) 0.033(4) -0.003(3) 0.000(3) -0.008(4)
C2 0.022(5) 0.043(6) 0.041(5) 0.010(4) -0.007(4) 0.003(4)
F8 0.062(5) 0.165(8) 0.103(6) 0.022(5) 0.026(4) -0.051(5)
C69 0.032(5) 0.037(6) 0.038(5) 0.002(4) 0.003(4) 0.006(4)
C1 0.019(4) 0.043(6) 0.039(5) 0.008(4) -0.014(4) -0.003(4)
C81 0.024(5) 0.045(6) 0.063(7) 0.022(5) 0.008(4) 0.005(4)
C65 0.021(4) 0.033(5) 0.043(5) 0.005(4) -0.006(4) 0.006(4)
C46 0.022(5) 0.047(6) 0.035(5) 0.007(4) 0.007(4) 0.001(4)
C40 0.035(5) 0.035(5) 0.039(5) 0.012(4) 0.012(4) 0.016(4)
C28 0.030(5) 0.054(6) 0.044(6) 0.022(5) 0.011(4) -0.002(5)
C76 0.032(5) 0.050(6) 0.051(6) 0.007(5) 0.017(5) 0.001(5)
C64 0.010(4) 0.049(6) 0.036(5) 0.007(4) -0.002(3) -0.001(4)
C22 0.031(5) 0.063(7) 0.029(5) 0.009(5) 0.004(4) 0.008(5)
C57 0.027(5) 0.053(6) 0.043(6) -0.001(5) 0.010(4) 0.003(4)
C59 0.022(5) 0.058(7) 0.057(6) 0.011(5) 0.006(4) 0.000(5)
C52 0.022(4) 0.043(6) 0.039(5) -0.001(4) 0.006(4) 0.004(4)
C41 0.028(5) 0.042(6) 0.042(5) 0.000(4) 0.007(4) 0.007(4)
C92 0.028(5) 0.044(6) 0.032(5) 0.006(4) 0.005(4) 0.008(4)
C34 0.018(4) 0.044(6) 0.043(5) 0.008(4) 0.005(4) -0.004(4)
C88 0.023(5) 0.069(7) 0.030(5) 0.017(5) 0.003(4) 0.015(5)
C102 0.023(5) 0.057(7) 0.040(5) 0.012(5) 0.002(4) 0.008(4)
C58 0.032(5) 0.037(6) 0.046(6) 0.012(4) 0.010(4) 0.010(4)
C100 0.017(4) 0.045(6) 0.029(5) 0.002(4) 0.000(3) 0.002(4)
F9 0.123(7) 0.139(8) 0.147(8) -0.022(6) 0.109(7) -0.029(6)
C66 0.029(5) 0.053(7) 0.040(6) -0.001(5) 0.008(4) 0.000(5)
C105 0.038(5) 0.050(6) 0.038(5) 0.003(4) 0.012(4) 0.004(5)
C97 0.024(5) 0.042(6) 0.036(5) 0.003(4) 0.001(4) 0.003(4)
C33 0.028(5) 0.063(7) 0.043(6) 0.005(5) 0.004(4) 0.006(5)
C84 0.024(5) 0.047(6) 0.035(5) 0.010(4) 0.001(4) 0.007(4)
F7 0.095(7) 0.220(11) 0.220(11) 0.181(10) 0.105(7) 0.079(7)
C51 0.026(5) 0.049(6) 0.038(5) -0.002(4) 0.006(4) 0.005(4)
C75 0.023(5) 0.051(6) 0.039(5) 0.010(5) -0.004(4) 0.006(4)
C36 0.034(6) 0.069(8) 0.046(6) 0.004(5) 0.004(5) 0.011(5)
C27 0.042(6) 0.051(7) 0.055(6) 0.019(5) 0.008(5) 0.004(5)
F17 0.034(4) 0.370(16) 0.059(5) -0.001(7) 0.022(4) 0.008(6)
C42 0.037(6) 0.052(7) 0.052(6) 0.005(5) 0.022(5) -0.005(5)
C86 0.024(5) 0.069(7) 0.039(6) 0.020(5) 0.005(4) 0.005(5)
C89 0.028(5) 0.046(6) 0.036(5) 0.017(4) 0.007(4) 0.001(4)
C99 0.036(6) 0.080(9) 0.046(6) 0.001(6) 0.017(5) -0.010(6)
C87 0.027(5) 0.071(7) 0.028(5) 0.010(5) 0.004(4) 0.015(5)
C101 0.028(5) 0.052(6) 0.030(5) 0.010(4) -0.003(4) 0.012(4)
C35 0.022(5) 0.067(7) 0.041(6) 0.002(5) 0.008(4) -0.002(5)
C85 0.028(5) 0.066(7) 0.037(5) 0.010(5) 0.008(4) 0.006(5)
C77 0.052(7) 0.067(8) 0.043(6) 0.021(5) 0.013(5) 0.006(6)
C37 0.025(5) 0.052(7) 0.068(7) -0.005(6) -0.007(5) 0.010(5)
F1 0.239(13) 0.113(7) 0.091(6) -0.017(5) 0.088(8) -0.063(7)
C53 0.029(5) 0.043(6) 0.054(6) 0.007(5) 0.003(4) 0.006(4)
C23 0.025(5) 0.054(7) 0.053(6) 0.012(5) 0.018(4) 0.006(5)
C70 0.020(4) 0.043(6) 0.037(5) 0.010(4) -0.002(4) 0.010(4)
C6 0.018(4) 0.058(7) 0.040(5) -0.002(5) -0.007(4) 0.012(4)
C47 0.022(5) 0.047(6) 0.045(6) 0.011(4) 0.003(4) 0.003(4)
C45 0.032(5) 0.039(6) 0.043(6) 0.007(4) 0.008(4) 0.009(4)
C44 0.034(5) 0.061(7) 0.036(5) 0.008(5) 0.004(4) 0.007(5)
C96 0.030(5) 0.044(6) 0.041(5) 0.006(4) 0.007(4) 0.004(4)
C67 0.041(6) 0.068(8) 0.032(5) -0.009(5) -0.012(4) 0.011(5)
C91 0.033(5) 0.053(7) 0.037(6) 0.007(5) 0.003(4) 0.009(5)
C9 0.043(6) 0.082(8) 0.038(6) -0.003(5) 0.002(5) 0.017(6)
C5 0.029(5) 0.045(7) 0.069(7) 0.009(5) 0.000(5) 0.003(5)
C63 0.034(6) 0.058(7) 0.061(7) 0.014(5) 0.014(5) 0.013(5)
C54 0.023(5) 0.057(7) 0.060(7) 0.008(5) 0.009(5) 0.011(4)
C3 0.037(6) 0.047(6) 0.052(6) 0.004(5) 0.001(5) 0.005(5)
C104 0.020(5) 0.079(8) 0.030(5) 0.007(5) -0.002(4) 0.011(5)
C12 0.024(5) 0.078(8) 0.059(7) 0.002(6) -0.005(5) 0.000(5)
C24 0.049(7) 0.043(7) 0.074(8) 0.007(5) 0.024(6) 0.001(5)
C68 0.035(5) 0.046(6) 0.048(6) 0.009(5) -0.003(5) 0.012(5)
C72 0.031(6) 0.098(10) 0.051(7) 0.005(6) -0.003(5) 0.029(6)
C8 0.031(6) 0.077(8) 0.053(7) 0.011(6) -0.002(5) 0.003(5)
C50 0.039(6) 0.047(6) 0.057(6) -0.013(5) 0.012(5) -0.002(5)
C93 0.012(4) 0.065(7) 0.040(5) 0.015(5) 0.000(4) 0.008(4)
C43 0.059(7) 0.058(7) 0.064(8) 0.012(6) 0.032(6) 0.012(6)
C103 0.024(5) 0.062(7) 0.046(6) 0.006(5) -0.002(4) 0.020(5)
C7 0.044(6) 0.062(7) 0.037(6) 0.013(5) 0.012(5) 0.010(5)
F3 0.190(10) 0.058(5) 0.100(6) 0.001(4) 0.017(6) -0.023(6)
C56 0.044(6) 0.066(8) 0.055(7) 0.020(6) 0.003(5) -0.008(6)
C25 0.057(7) 0.063(8) 0.077(8) 0.037(7) 0.021(7) 0.018(6)
C74 0.041(6) 0.066(7) 0.039(6) 0.008(5) 0.001(5) 0.007(5)
C62 0.037(6) 0.064(7) 0.065(7) 0.030(6) 0.023(5) 0.009(5)
C71 0.046(6) 0.081(8) 0.024(5) -0.001(5) -0.003(4) 0.023(6)
C26 0.048(7) 0.062(8) 0.058(7) 0.030(6) 0.010(5) -0.001(6)
C95 0.025(5) 0.055(7) 0.054(6) 0.016(5) 0.010(5) 0.005(4)
C10 0.023(5) 0.048(6) 0.043(6) 0.007(4) 0.001(4) -0.004(4)
C48 0.028(5) 0.066(8) 0.046(6) -0.003(5) 0.005(4) -0.002(5)
C38 0.029(5) 0.034(6) 0.108(9) -0.003(6) 0.016(6) -0.014(5)
C32 0.058(7) 0.069(8) 0.044(6) 0.003(5) 0.018(5) 0.002(6)
F2 0.199(12) 0.101(7) 0.087(6) -0.008(5) -0.017(7) -0.026(8)
C49 0.039(6) 0.060(8) 0.057(7) -0.009(5) 0.013(5) -0.012(5)
C80 0.029(6) 0.059(8) 0.084(8) 0.036(7) 0.012(5) 0.008(5)
C39 0.029(5) 0.043(6) 0.082(8) 0.022(5) 0.014(5) 0.008(5)
C29 0.052(7) 0.071(8) 0.056(7) 0.001(6) 0.017(6) -0.012(6)
F4 0.063(9) 0.42(3) 0.140(11) 0.205(15) 0.041(8) 0.060(11)
F14 0.056(6) 0.267(19) 0.089(7) 0.041(9) -0.025(5) -0.086(9)
C106 0.059(7) 0.076(8) 0.025(5) 0.028(5) 0.006(5) 0.021(6)
C14 0.057(7) 0.062(8) 0.062(7) 0.005(6) -0.021(6) -0.006(6)
C55 0.025(5) 0.052(7) 0.053(6) 0.015(5) -0.004(4) 0.000(4)
C73 0.042(6) 0.092(9) 0.052(7) 0.009(6) -0.010(5) 0.032(6)
C30 0.056(7) 0.083(9) 0.059(7) 0.009(6) 0.034(6) -0.009(7)
C79 0.063(8) 0.028(6) 0.107(10) 0.026(6) 0.032(7) 0.011(5)
C78 0.082(9) 0.029(6) 0.062(7) 0.005(5) 0.023(6) -0.006(6)
C17 0.062(8) 0.062(8) 0.084(9) -0.007(7) 0.000(7) 0.012(6)
C90 0.040(6) 0.078(9) 0.062(7) 0.004(7) 0.026(6) -0.006(6)
F23 0.049(7) 0.182(15) 0.29(2) -0.113(16) 0.050(10) -0.067(8)
C98 0.028(6) 0.096(10) 0.071(9) 0.012(7) 0.012(6) 0.012(6)
C13 0.039(6) 0.066(8) 0.048(6) 0.009(5) -0.008(5) -0.003(5)
F22 0.027(6) 0.27(2) 0.29(2) 0.184(18) -0.043(8) -0.026(9)
C60 0.025(5) 0.070(8) 0.066(7) 0.025(6) 0.003(5) -0.003(5)
C31 0.072(8) 0.079(9) 0.047(7) 0.011(6) 0.030(6) 0.020(7)
C61 0.034(6) 0.077(8) 0.079(8) 0.030(7) 0.019(6) 0.002(6)
C16 0.045(7) 0.066(8) 0.070(8) 0.022(6) -0.001(6) 0.013(6)
C11 0.021(5) 0.093(9) 0.065(7) 0.007(6) 0.006(5) 0.007(5)
F5 0.155(14) 0.077(8) 0.236(17) 0.079(9) -0.122(13) -0.027(8)
C4 0.038(6) 0.049(7) 0.071(7) 0.008(6) 0.007(5) -0.016(5)
C19 0.049(7) 0.072(8) 0.061(7) 0.022(6) -0.001(5) 0.007(6)
C94 0.027(5) 0.060(7) 0.052(6) 0.018(5) 0.009(4) 0.006(5)
C20 0.043(6) 0.077(8) 0.058(7) 0.017(6) 0.007(5) 0.001(6)
C15 0.056(7) 0.093(10) 0.042(6) 0.008(6) -0.009(5) 0.009(6)
C21 0.064(8) 0.073(9) 0.088(9) 0.036(7) -0.009(7) -0.022(7)
C18 0.052(8) 0.084(9) 0.095(10) 0.021(7) 0.012(7) 0.023(7)
F24 0.056(7) 0.38(3) 0.085(8) -0.010(13) 0.028(6) -0.087(11)
B03S 0.031(6) 0.065(8) 0.033(6) 0.018(5) 0.010(5) 0.000(5)
F15 0.173(14) 0.164(13) 0.169(13) -0.047(11) -0.117(11) 0.125(12)
C82 0.116(15) 0.064(11) 0.121(14) 0.015(10) 0.025(12) -0.018(10)
C83 0.047(8) 0.059(9) 0.124(12) 0.052(8) -0.009(8) 0.002(6)
C107 0.028(6) 0.101(11) 0.067(8) 0.000(8) -0.007(6) 0.004(7)

loop_
_atom_type_symbol
_atom_type_description
_atom_type_scat_dispersion_real
_atom_type_scat_dispersion_imag
_atom_type_scat_source
C C 0.0033 0.0016 'International Tables Vol C Tables 4.2.6.8 and 6.1.1.4'
H H 0.0000 0.0000 'International Tables Vol C Tables 4.2.6.8 and 6.1.1.4'
B B 0.0013 0.0007 'International Tables Vol C Tables 4.2.6.8 and 6.1.1.4'
O O 0.0106 0.0060 'International Tables Vol C Tables 4.2.6.8 and 6.1.1.4'
F F 0.0171 0.0103 'International Tables Vol C Tables 4.2.6.8 and 6.1.1.4'
Si Si 0.0817 0.0704 'International Tables Vol C Tables 4.2.6.8 and 6.1.1.4'
N N 0.0061 0.0033 'International Tables Vol C Tables 4.2.6.8 and 6.1.1.4'
P P 0.1023 0.0942 'International Tables Vol C Tables 4.2.6.8 and 6.1.1.4'
Ni Ni 0.3393 1.1124 'International Tables Vol C Tables 4.2.6.8 and 6.1.1.4'
Sn Sn -0.6537 1.4246 'International Tables Vol C Tables 4.2.6.8 and 6.1.1.4'

loop_
_geom_angle_atom_site_label_1
_geom_angle_atom_site_label_2
_geom_angle_atom_site_label_3
_geom_angle
_geom_angle_site_symmetry_1
_geom_angle_site_symmetry_3
_geom_angle_publ_flag
N1 Sn1 Ni1 173.7(2) . . ?
P2 Ni1 P3 112.87(9) . . ?
P2 Ni1 P1 108.04(10) . . ?
P3 Ni1 P1 118.61(9) . . ?
P2 Ni1 Sn1 104.32(8) . . ?
P3 Ni1 Sn1 105.81(8) . . ?
P1 Ni1 Sn1 106.00(8) . . ?
C52 P2 C40 101.4(4) . . ?
C52 P2 C46 101.7(4) . . ?
C40 P2 C46 101.2(4) . . ?
C52 P2 Ni1 118.1(3) . . ?
C40 P2 Ni1 118.3(3) . . ?
C46 P2 Ni1 113.5(3) . . ?
C22 P1 C34 103.5(4) . . ?
C22 P1 C28 99.3(4) . . ?
C34 P1 C28 102.1(4) . . ?
C22 P1 Ni1 114.0(3) . . ?
C34 P1 Ni1 115.6(3) . . ?
C28 P1 Ni1 119.7(3) . . ?
C64 P3 C70 101.1(4) . . ?
C64 P3 C58 100.3(4) . . ?
C70 P3 C58 100.7(4) . . ?
C64 P3 Ni1 117.3(3) . . ?
C70 P3 Ni1 115.2(3) . . ?
C58 P3 Ni1 119.3(3) . . ?
N1 Si1 C13 108.5(4) . . ?
N1 Si1 C19 102.4(4) . . ?
C13 Si1 C19 113.4(5) . . ?
N1 Si1 C16 111.3(4) . . ?
C13 Si1 C16 109.9(5) . . ?
C19 Si1 C16 111.2(5) . . ?
C1 N1 Si1 123.2(5) . . ?
C1 N1 Sn1 111.2(5) . . ?
Si1 N1 Sn1 125.6(4) . . ?
C3 C2 C1 116.5(8) . . ?
C3 C2 C7 118.0(9) . . ?
C1 C2 C7 125.5(8) . . ?
C64 C69 C68 121.3(8) . . ?
C64 C69 H69 119.3 . . ?
C68 C69 H69 119.3 . . ?
C6 C1 C2 120.9(8) . . ?
C6 C1 N1 120.8(8) . . ?
C2 C1 N1 118.3(7) . . ?
C80 C81 C76 124.6(10) . . ?
C80 C81 H81 117.7 . . ?
C76 C81 H81 117.7 . . ?
C66 C65 C64 121.4(8) . . ?
C66 C65 H65 119.3 . . ?
C64 C65 H65 119.3 . . ?
C51 C46 C47 118.8(8) . . ?
C51 C46 P2 123.5(7) . . ?
C47 C46 P2 117.6(7) . . ?
C45 C40 C41 118.3(8) . . ?
C45 C40 P2 123.5(7) . . ?
C41 C40 P2 118.2(7) . . ?
C33 C28 C29 117.6(9) . . ?
C33 C28 P1 121.7(6) . . ?
C29 C28 P1 120.7(8) . . ?
C81 C76 C77 112.7(9) . . ?
C81 C76 B03S 121.7(9) . . ?
C77 C76 B03S 125.3(9) . . ?
C69 C64 C65 117.7(8) . . ?
C69 C64 P3 124.0(6) . . ?
C65 C64 P3 118.3(7) . . ?
C27 C22 C23 117.2(9) . . ?
C27 C22 P1 119.8(8) . . ?
C23 C22 P1 122.7(7) . . ?
C52 C57 C56 122.8(8) . . ?
C52 C57 H57 118.6 . . ?
C56 C57 H57 118.6 . . ?
C60 C59 C58 121.3(9) . . ?
C60 C59 H59 119.3 . . ?
C58 C59 H59 119.3 . . ?
C57 C52 C53 118.3(8) . . ?
C57 C52 P2 119.1(6) . . ?
C53 C52 P2 122.5(7) . . ?
C42 C41 C40 119.5(9) . . ?
C42 C41 H41 120.3 . . ?
C40 C41 H41 120.3 . . ?
C97 C92 C93 116.3(7) . . ?
C97 C92 B03S 121.4(8) . . ?
C93 C92 B03S 121.9(7) . . ?
C35 C34 C39 116.8(8) . . ?
C35 C34 P1 118.1(6) . . ?
C39 C34 P1 125.2(7) . . ?
C87 C88 C89 120.4(9) . . ?
C87 C88 C91 117.7(9) . . ?
C89 C88 C91 121.8(8) . . ?
C103 C102 C101 119.9(9) . . ?
C103 C102 C106 120.7(9) . . ?
C101 C102 C106 119.3(8) . . ?
C63 C58 C59 118.0(9) . . ?
C63 C58 P3 123.3(8) . . ?
C59 C58 P3 118.6(7) . . ?
C101 C100 C105 114.8(8) . . ?
C101 C100 B03S 123.3(8) . . ?
C105 C100 B03S 121.1(8) . . ?
C67 C66 C65 119.5(9) . . ?
C67 C66 H66 120.2 . . ?
C65 C66 H66 120.2 . . ?
C104 C105 C100 121.9(9) . . ?
C104 C105 H105 119.1 . . ?
C100 C105 H105 119.1 . . ?
C92 C97 C96 121.9(8) . . ?
C92 C97 H97 119.0 . . ?
C96 C97 H97 119.0 . . ?
C28 C33 C32 121.3(9) . . ?
C28 C33 H33 119.3 . . ?
C32 C33 H33 119.3 . . ?
C85 C84 C89 115.6(8) . . ?
C85 C84 B03S 120.6(8) . . ?
C89 C84 B03S 123.4(7) . . ?
C46 C51 C50 120.8(9) . . ?
C46 C51 H51 119.6 . . ?
C50 C51 H51 119.6 . . ?
C70 C75 C74 122.6(9) . . ?
C70 C75 H75 118.7 . . ?
C74 C75 H75 118.7 . . ?
C37 C36 C35 119.4(10) . . ?
C37 C36 H36 120.3 . . ?
C35 C36 H36 120.3 . . ?
C26 C27 C22 122.6(11) . . ?
C26 C27 H27 118.7 . . ?
C22 C27 H27 118.7 . . ?
C43 C42 C41 122.5(9) . . ?
C43 C42 H42 118.8 . . ?
C41 C42 H42 118.8 . . ?
C87 C86 C85 123.0(8) . . ?
C87 C86 C90 119.2(9) . . ?
C85 C86 C90 117.7(9) . . ?
C88 C89 C84 123.4(8) . . ?
C88 C89 H89 118.3 . . ?
C84 C89 H89 118.3 . . ?
F18 C99 F17 106.0(10) . . ?
F18 C99 F16 103.1(10) . . ?
F17 C99 F16 108.8(10) . . ?
F18 C99 C96 113.9(8) . . ?
F17 C99 C96 111.9(9) . . ?
F16 C99 C96 112.5(9) . . ?
C88 C87 C86 116.9(9) . . ?
C88 C87 H87 121.5 . . ?
C86 C87 H87 121.5 . . ?
C102 C101 C100 123.6(8) . . ?
C102 C101 H101 118.2 . . ?
C100 C101 H101 118.2 . . ?
C34 C35 C36 122.0(9) . . ?
C34 C35 H35 119.0 . . ?
C36 C35 H35 119.0 . . ?
C86 C85 C84 120.7(9) . . ?
C86 C85 H85 119.6 . . ?
C84 C85 H85 119.6 . . ?
C78 C77 C76 123.8(10) . . ?
C78 C77 H77 118.1 . . ?
C76 C77 H77 118.1 . . ?
C36 C37 C38 121.3(9) . . ?
C36 C37 H37 119.4 . . ?
C38 C37 H37 119.4 . . ?
C52 C53 C54 118.9(9) . . ?
C52 C53 H53 120.6 . . ?
C54 C53 H53 120.6 . . ?
C24 C23 C22 119.9(10) . . ?
C24 C23 H23 120.1 . . ?
C22 C23 H23 120.1 . . ?
C75 C70 C71 118.4(8) . . ?
C75 C70 P3 120.5(6) . . ?
C71 C70 P3 121.0(7) . . ?
C5 C6 C1 118.6(9) . . ?
C5 C6 C10 120.9(8) . . ?
C1 C6 C10 120.5(9) . . ?
C48 C47 C46 120.2(9) . . ?
C48 C47 H47 119.9 . . ?
C46 C47 H47 119.9 . . ?
C40 C45 C44 120.6(9) . . ?
C40 C45 H45 119.7 . . ?
C44 C45 H45 119.7 . . ?
C45 C44 C43 120.5(9) . . ?
C45 C44 H44 119.8 . . ?
C43 C44 H44 119.8 . . ?
C95 C96 C97 120.3(8) . . ?
C95 C96 C99 122.0(8) . . ?
C97 C96 C99 117.7(8) . . ?
C66 C67 C68 120.4(9) . . ?
C66 C67 H67 119.8 . . ?
C68 C67 H67 119.8 . . ?
F11 C91 F10 104.9(8) . . ?
F11 C91 F12 105.7(8) . . ?
F10 C91 F12 102.6(8) . . ?
F11 C91 C88 114.5(8) . . ?
F10 C91 C88 114.2(8) . . ?
F12 C91 C88 113.9(8) . . ?
C7 C9 H9A 109.5 . . ?
C7 C9 H9B 109.5 . . ?
H9A C9 H9B 109.5 . . ?
C7 C9 H9C 109.5 . . ?
H9A C9 H9C 109.5 . . ?
H9B C9 H9C 109.5 . . ?
C4 C5 C6 121.8(9) . . ?
C4 C5 H5 119.1 . . ?
C6 C5 H5 119.1 . . ?
C58 C63 C62 122.0(10) . . ?
C58 C63 H63 119.0 . . ?
C62 C63 H63 119.0 . . ?
C55 C54 C53 122.0(9) . . ?
C55 C54 H54 119.0 . . ?
C53 C54 H54 119.0 . . ?
C2 C3 C4 122.6(9) . . ?
C2 C3 H3 118.7 . . ?
C4 C3 H3 118.7 . . ?
C105 C104 C103 121.4(9) . . ?
C105 C104 C107 118.9(10) . . ?
C103 C104 C107 119.7(9) . . ?
C10 C12 H12A 109.5 . . ?
C10 C12 H12B 109.5 . . ?
H12A C12 H12B 109.5 . . ?
C10 C12 H12C 109.5 . . ?
H12A C12 H12C 109.5 . . ?
H12B C12 H12C 109.5 . . ?
C23 C24 C25 122.3(11) . . ?
C23 C24 H24 118.9 . . ?
C25 C24 H24 118.9 . . ?
C69 C68 C67 119.6(9) . . ?
C69 C68 H68 120.2 . . ?
C67 C68 H68 120.2 . . ?
C73 C72 C71 122.1(10) . . ?
C73 C72 H72 118.9 . . ?
C71 C72 H72 118.9 . . ?
C7 C8 H8A 109.5 . . ?
C7 C8 H8B 109.5 . . ?
H8A C8 H8B 109.5 . . ?
C7 C8 H8C 109.5 . . ?
H8A C8 H8C 109.5 . . ?
H8B C8 H8C 109.5 . . ?
C49 C50 C51 120.5(10) . . ?
C49 C50 H50 119.8 . . ?
C51 C50 H50 119.8 . . ?
C94 C93 C92 120.6(8) . . ?
C94 C93 H93 119.7 . . ?
C92 C93 H93 119.7 . . ?
C42 C43 C44 118.5(9) . . ?
C42 C43 H43 120.7 . . ?
C44 C43 H43 120.7 . . ?
C102 C103 C104 118.4(9) . . ?
C102 C103 H103 120.8 . . ?
C104 C103 H103 120.8 . . ?
C9 C7 C2 112.8(8) . . ?
C9 C7 C8 109.7(8) . . ?
C2 C7 C8 109.0(7) . . ?
C9 C7 H7 108.4 . . ?
C2 C7 H7 108.4 . . ?
C8 C7 H7 108.4 . . ?
C55 C56 C57 117.5(9) . . ?
C55 C56 H56 121.2 . . ?
C57 C56 H56 121.2 . . ?
C26 C25 C24 117.3(10) . . ?
C26 C25 H25 121.3 . . ?
C24 C25 H25 121.3 . . ?
C75 C74 C73 117.5(10) . . ?
C75 C74 H74 121.2 . . ?
C73 C74 H74 121.2 . . ?
C63 C62 C61 119.1(10) . . ?
C63 C62 H62 120.5 . . ?
C61 C62 H62 120.5 . . ?
C72 C71 C70 119.5(9) . . ?
C72 C71 H71 120.3 . . ?
C70 C71 H71 120.3 . . ?
C27 C26 C25 120.7(11) . . ?
C27 C26 H26 119.7 . . ?
C25 C26 H26 119.7 . . ?
C96 C95 C94 119.3(8) . . ?
C96 C95 H95 120.3 . . ?
C94 C95 H95 120.3 . . ?
C6 C10 C11 113.4(8) . . ?
C6 C10 C12 110.4(8) . . ?
C11 C10 C12 110.2(8) . . ?
C6 C10 H10 107.5 . . ?
C11 C10 H10 107.5 . . ?
C12 C10 H10 107.5 . . ?
C49 C48 C47 120.0(9) . . ?
C49 C48 H48 120.0 . . ?
C47 C48 H48 120.0 . . ?
C37 C38 C39 119.1(9) . . ?
C37 C38 H38 120.4 . . ?
C39 C38 H38 120.4 . . ?
C31 C32 C33 118.8(11) . . ?
C31 C32 H32 120.6 . . ?
C33 C32 H32 120.6 . . ?
C50 C49 C48 119.7(10) . . ?
C50 C49 H49 120.1 . . ?
C48 C49 H49 120.1 . . ?
C81 C80 C79 120.0(10) . . ?
C81 C80 C83 118.2(11) . . ?
C79 C80 C83 121.8(11) . . ?
C34 C39 C38 121.4(9) . . ?
C34 C39 H39 119.3 . . ?
C38 C39 H39 119.3 . . ?
C30 C29 C28 121.6(10) . . ?
C30 C29 H29 119.2 . . ?
C28 C29 H29 119.2 . . ?
F19 C106 F20 107.5(9) . . ?
F19 C106 F21 107.2(9) . . ?
F20 C106 F21 105.1(7) . . ?
F19 C106 C102 113.5(7) . . ?
F20 C106 C102 110.4(9) . . ?
F21 C106 C102 112.7(9) . . ?
C13 C14 H14A 109.5 . . ?
C13 C14 H14B 109.5 . . ?
H14A C14 H14B 109.5 . . ?
C13 C14 H14C 109.5 . . ?
H14A C14 H14C 109.5 . . ?
H14B C14 H14C 109.5 . . ?
C54 C55 C56 120.4(9) . . ?
C54 C55 H55 119.8 . . ?
C56 C55 H55 119.8 . . ?
C72 C73 C74 119.8(10) . . ?
C72 C73 H73 120.1 . . ?
C74 C73 H73 120.1 . . ?
C29 C30 C31 119.0(9) . . ?
C29 C30 H30 120.5 . . ?
C31 C30 H30 120.5 . . ?
C78 C79 C80 117.1(10) . . ?
C78 C79 H79 121.4 . . ?
C80 C79 H79 121.4 . . ?
C77 C78 C79 121.7(11) . . ?
C77 C78 C82 119.5(11) . . ?
C79 C78 C82 118.8(11) . . ?
C16 C17 H17A 109.5 . . ?
C16 C17 H17B 109.5 . . ?
H17A C17 H17B 109.5 . . ?
C16 C17 H17C 109.5 . . ?
H17A C17 H17C 109.5 . . ?
H17B C17 H17C 109.5 . . ?
F7 C90 F9 108.3(11) . . ?
F7 C90 F8 107.4(11) . . ?
F9 C90 F8 100.2(9) . . ?
F7 C90 C86 115.4(9) . . ?
F9 C90 C86 113.2(10) . . ?
F8 C90 C86 111.2(9) . . ?
F15 C98 F13 108.5(14) . . ?
F14A C98 F15A 107(3) . . ?
F14A C98 F13A 111(4) . . ?
F15A C98 F13A 104(4) . . ?
F15 C98 F14 106.2(13) . . ?
F13 C98 F14 102.2(12) . . ?
F14A C98 C94 112(2) . . ?
F15 C98 C94 111.6(11) . . ?
F13 C98 C94 116.7(9) . . ?
F15A C98 C94 114.3(19) . . ?
F13A C98 C94 108(3) . . ?
F14 C98 C94 110.8(10) . . ?
C15 C13 C14 108.2(9) . . ?
C15 C13 Si1 115.1(8) . . ?
C14 C13 Si1 114.0(7) . . ?
C15 C13 H13 106.3 . . ?
C14 C13 H13 106.3 . . ?
Si1 C13 H13 106.3 . . ?
C59 C60 C61 119.1(10) . . ?
C59 C60 H60 120.4 . . ?
C61 C60 H60 120.4 . . ?
C32 C31 C30 121.5(10) . . ?
C32 C31 H31 119.3 . . ?
C30 C31 H31 119.3 . . ?
C62 C61 C60 120.4(9) . . ?
C62 C61 H61 119.8 . . ?
C60 C61 H61 119.8 . . ?
C17 C16 C18 111.5(10) . . ?
C17 C16 Si1 112.8(8) . . ?
C18 C16 Si1 115.0(8) . . ?
C17 C16 H16 105.5 . . ?
C18 C16 H16 105.5 . . ?
Si1 C16 H16 105.5 . . ?
C10 C11 H11A 109.5 . . ?
C10 C11 H11B 109.5 . . ?
H11A C11 H11B 109.5 . . ?
C10 C11 H11C 109.5 . . ?
H11A C11 H11C 109.5 . . ?
H11B C11 H11C 109.5 . . ?
C5 C4 C3 119.2(9) . . ?
C5 C4 H4 120.4 . . ?
C3 C4 H4 120.4 . . ?
C21 C19 C20 110.3(9) . . ?
C21 C19 Si1 116.1(8) . . ?
C20 C19 Si1 112.4(8) . . ?
C21 C19 H19 105.7 . . ?
C20 C19 H19 105.7 . . ?
Si1 C19 H19 105.7 . . ?
C95 C94 C93 121.5(9) . . ?
C95 C94 C98 120.8(8) . . ?
C93 C94 C98 117.6(8) . . ?
C19 C20 H20A 109.5 . . ?
C19 C20 H20B 109.5 . . ?
H20A C20 H20B 109.5 . . ?
C19 C20 H20C 109.5 . . ?
H20A C20 H20C 109.5 . . ?
H20B C20 H20C 109.5 . . ?
C13 C15 H15A 109.5 . . ?
C13 C15 H15B 109.5 . . ?
H15A C15 H15B 109.5 . . ?
C13 C15 H15C 109.5 . . ?
H15A C15 H15C 109.5 . . ?
H15B C15 H15C 109.5 . . ?
C19 C21 H21A 109.5 . . ?
C19 C21 H21B 109.5 . . ?
H21A C21 H21B 109.5 . . ?
C19 C21 H21C 109.5 . . ?
H21A C21 H21C 109.5 . . ?
H21B C21 H21C 109.5 . . ?
C16 C18 H18A 109.5 . . ?
C16 C18 H18B 109.5 . . ?
H18A C18 H18B 109.5 . . ?
C16 C18 H18C 109.5 . . ?
H18A C18 H18C 109.5 . . ?
H18B C18 H18C 109.5 . . ?
C76 B03S C100 114.4(8) . . ?
C76 B03S C84 111.4(7) . . ?
C100 B03S C84 103.0(8) . . ?
C76 B03S C92 104.5(8) . . ?
C100 B03S C92 111.3(7) . . ?
C84 B03S C92 112.5(8) . . ?
F1 C82 F3 111.6(14) . . ?
F1 C82 F2 99.1(15) . . ?
F3 C82 F2 99.9(13) . . ?
F1 C82 C78 117.1(13) . . ?
F3 C82 C78 115.1(14) . . ?
F2 C82 C78 111.4(14) . . ?
C109 C108 C113 121.0(4) . . ?
C109 C108 H108 119.5 . . ?
C113 C108 H108 119.5 . . ?
C108 C109 C110 119.4(4) . . ?
C108 C109 H109 120.3 . . ?
C110 C109 H109 120.3 . . ?
C111 C112 C113 121.0(4) . . ?
C111 C112 H112 119.5 . . ?
C113 C112 H112 119.5 . . ?
C109 C110 C111 120.5(4) . . ?
C109 C110 H110 119.8 . . ?
C111 C110 H110 119.8 . . ?
C112 C111 C110 119.4(4) . . ?
C112 C111 H111 120.3 . . ?
C110 C111 H111 120.3 . . ?
C112 C113 C108 118.7(4) . . ?
C112 C113 H113 120.7 . . ?
C108 C113 H113 120.7 . . ?
F5A C83 F6A 117(4) . . ?
F5A C83 F4A 100(3) . . ?
F6A C83 F4A 110(4) . . ?
F4 C83 F6 109.8(17) . . ?
F4 C83 F5 107.9(13) . . ?
F6 C83 F5 100.7(12) . . ?
F4 C83 C80 114.0(11) . . ?
F5A C83 C80 117(2) . . ?
F6A C83 C80 103(4) . . ?
F4A C83 C80 110(3) . . ?
F6 C83 C80 114.3(11) . . ?
F5 C83 C80 109.1(14) . . ?
F24A C107 F22A 104(3) . . ?
F24 C107 F23 103.6(16) . . ?
F24 C107 F22 105.9(15) . . ?
F23 C107 F22 104.7(15) . . ?
F24A C107 F23A 106(3) . . ?
F22A C107 F23A 102(3) . . ?
F24A C107 C104 116.0(17) . . ?
F24 C107 C104 115.2(11) . . ?
F22A C107 C104 111(2) . . ?
F23 C107 C104 113.3(11) . . ?
F22 C107 C104 113.0(12) . . ?
F23A C107 C104 115.0(19) . . ?

loop_
_geom_bond_atom_site_label_1
_geom_bond_atom_site_label_2
_geom_bond_distance
_geom_bond_site_symmetry_2
_geom_bond_publ_flag
Sn1 N1 2.066(7) . ?
Sn1 Ni1 2.3552(15) . ?
Ni1 P2 2.267(3) . ?
Ni1 P3 2.281(3) . ?
Ni1 P1 2.296(2) . ?
P2 C52 1.825(9) . ?
P2 C40 1.834(8) . ?
P2 C46 1.856(9) . ?
P1 C22 1.830(10) . ?
P1 C34 1.846(9) . ?
P1 C28 1.856(10) . ?
P3 C64 1.842(9) . ?
P3 C70 1.843(9) . ?
P3 C58 1.856(9) . ?
Si1 N1 1.757(8) . ?
Si1 C13 1.881(10) . ?
Si1 C19 1.892(11) . ?
Si1 C16 1.916(11) . ?
F19 C106 1.324(12) . ?
F12 C91 1.362(10) . ?
F18 C99 1.304(12) . ?
F21 C106 1.354(11) . ?
F6 C83 1.323(14) . ?
F11 C91 1.326(11) . ?
F10 C91 1.345(11) . ?
F16 C99 1.312(13) . ?
F20 C106 1.347(11) . ?
F13 C98 1.301(14) . ?
N1 C1 1.494(11) . ?
C2 C3 1.386(13) . ?
C2 C1 1.431(13) . ?
C2 C7 1.526(12) . ?
F8 C90 1.335(13) . ?
C69 C64 1.386(12) . ?
C69 C68 1.388(12) . ?
C69 H69 0.9500 . ?
C1 C6 1.418(12) . ?
C81 C80 1.383(14) . ?
C81 C76 1.413(13) . ?
C81 H81 0.9500 . ?
C65 C66 1.390(12) . ?
C65 C64 1.409(11) . ?
C65 H65 0.9500 . ?
C46 C51 1.382(12) . ?
C46 C47 1.410(12) . ?
C40 C45 1.389(12) . ?
C40 C41 1.440(12) . ?
C28 C33 1.388(13) . ?
C28 C29 1.398(12) . ?
C76 C77 1.417(14) . ?
C76 B03S 1.597(15) . ?
C22 C27 1.396(13) . ?
C22 C23 1.405(13) . ?
C57 C52 1.403(12) . ?
C57 C56 1.408(14) . ?
C57 H57 0.9500 . ?
C59 C60 1.391(12) . ?
C59 C58 1.403(13) . ?
C59 H59 0.9500 . ?
C52 C53 1.404(12) . ?
C41 C42 1.379(12) . ?
C41 H41 0.9500 . ?
C92 C97 1.388(11) . ?
C92 C93 1.417(12) . ?
C92 B03S 1.671(13) . ?
C34 C35 1.380(12) . ?
C34 C39 1.395(12) . ?
C88 C87 1.373(12) . ?
C88 C89 1.395(12) . ?
C88 C91 1.471(13) . ?
C102 C103 1.388(12) . ?
C102 C101 1.394(12) . ?
C102 C106 1.488(14) . ?
C58 C63 1.385(13) . ?
C100 C101 1.409(12) . ?
C100 C105 1.427(12) . ?
C100 B03S 1.639(13) . ?
F9 C90 1.310(13) . ?
C66 C67 1.372(13) . ?
C66 H66 0.9500 . ?
C105 C104 1.383(13) . ?
C105 H105 0.9500 . ?
C97 C96 1.414(11) . ?
C97 H97 0.9500 . ?
C33 C32 1.405(13) . ?
C33 H33 0.9500 . ?
C84 C85 1.395(12) . ?
C84 C89 1.397(12) . ?
C84 B03S 1.667(14) . ?
F7 C90 1.259(13) . ?
C51 C50 1.400(13) . ?
C51 H51 0.9500 . ?
C75 C70 1.387(12) . ?
C75 C74 1.401(13) . ?
C75 H75 0.9500 . ?
C36 C37 1.355(14) . ?
C36 C35 1.403(13) . ?
C36 H36 0.9500 . ?
C27 C26 1.380(13) . ?
C27 H27 0.9500 . ?
F17 C99 1.313(12) . ?
C42 C43 1.370(14) . ?
C42 H42 0.9500 . ?
C86 C87 1.389(13) . ?
C86 C85 1.391(13) . ?
C86 C90 1.545(13) . ?
C89 H89 0.9500 . ?
C99 C96 1.511(13) . ?
C87 H87 0.9500 . ?
C101 H101 0.9500 . ?
C35 H35 0.9500 . ?
C85 H85 0.9500 . ?
C77 C78 1.372(14) . ?
C77 H77 0.9500 . ?
C37 C38 1.364(14) . ?
C37 H37 0.9500 . ?
F1 C82 1.277(17) . ?
C53 C54 1.412(12) . ?
C53 H53 0.9500 . ?
C23 C24 1.394(13) . ?
C23 H23 0.9500 . ?
C70 C71 1.405(12) . ?
C6 C5 1.383(13) . ?
C6 C10 1.509(13) . ?
C47 C48 1.402(13) . ?
C47 H47 0.9500 . ?
C45 C44 1.402(12) . ?
C45 H45 0.9500 . ?
C44 C43 1.411(14) . ?
C44 H44 0.9500 . ?
C96 C95 1.364(12) . ?
C67 C68 1.398(13) . ?
C67 H67 0.9500 . ?
C9 C7 1.517(13) . ?
C9 H9A 0.9800 . ?
C9 H9B 0.9800 . ?
C9 H9C 0.9800 . ?
C5 C4 1.365(14) . ?
C5 H5 0.9500 . ?
C63 C62 1.390(13) . ?
C63 H63 0.9500 . ?
C54 C55 1.374(13) . ?
C54 H54 0.9500 . ?
C3 C4 1.402(13) . ?
C3 H3 0.9500 . ?
C104 C103 1.402(13) . ?
C104 C107 1.521(14) . ?
C12 C10 1.549(13) . ?
C12 H12A 0.9800 . ?
C12 H12B 0.9800 . ?
C12 H12C 0.9800 . ?
C24 C25 1.400(15) . ?
C24 H24 0.9500 . ?
C68 H68 0.9500 . ?
C72 C73 1.360(14) . ?
C72 C71 1.394(13) . ?
C72 H72 0.9500 . ?
C8 C7 1.528(13) . ?
C8 H8A 0.9800 . ?
C8 H8B 0.9800 . ?
C8 H8C 0.9800 . ?
C50 C49 1.380(14) . ?
C50 H50 0.9500 . ?
C93 C94 1.403(11) . ?
C93 H93 0.9500 . ?
C43 H43 0.9500 . ?
C103 H103 0.9500 . ?
C7 H7 1.0000 . ?
F3 C82 1.349(16) . ?
C56 C55 1.404(13) . ?
C56 H56 0.9500 . ?
C25 C26 1.390(15) . ?
C25 H25 0.9500 . ?
C74 C73 1.427(14) . ?
C74 H74 0.9500 . ?
C62 C61 1.393(15) . ?
C62 H62 0.9500 . ?
C71 H71 0.9500 . ?
C26 H26 0.9500 . ?
C95 C94 1.364(12) . ?
C95 H95 0.9500 . ?
C10 C11 1.545(12) . ?
C10 H10 1.0000 . ?
C48 C49 1.393(14) . ?
C48 H48 0.9500 . ?
C38 C39 1.407(14) . ?
C38 H38 0.9500 . ?
C32 C31 1.365(14) . ?
C32 H32 0.9500 . ?
F2 C82 1.443(19) . ?
C49 H49 0.9500 . ?
C80 C79 1.406(16) . ?
C80 C83 1.508(16) . ?
C39 H39 0.9500 . ?
C29 C30 1.378(14) . ?
C29 H29 0.9500 . ?
F4 C83 1.289(19) . ?
F14 C98 1.361(16) . ?
C14 C13 1.542(14) . ?
C14 H14A 0.9800 . ?
C14 H14B 0.9800 . ?
C14 H14C 0.9800 . ?
C55 H55 0.9500 . ?
C73 H73 0.9500 . ?
C30 C31 1.383(15) . ?
C30 H30 0.9500 . ?
C79 C78 1.388(15) . ?
C79 H79 0.9500 . ?
C78 C82 1.473(19) . ?
C17 C16 1.532(15) . ?
C17 H17A 0.9800 . ?
C17 H17B 0.9800 . ?
C17 H17C 0.9800 . ?
F23 C107 1.268(17) . ?
C98 F14A 1.23(4) . ?
C98 F15 1.284(16) . ?
C98 F15A 1.30(4) . ?
C98 F13A 1.34(8) . ?
C98 C94 1.522(14) . ?
C13 C15 1.533(13) . ?
C13 H13 1.0000 . ?
F22 C107 1.302(16) . ?
C60 C61 1.399(14) . ?
C60 H60 0.9500 . ?
C31 H31 0.9500 . ?
C61 H61 0.9500 . ?
C16 C18 1.536(15) . ?
C16 H16 1.0000 . ?
C11 H11A 0.9800 . ?
C11 H11B 0.9800 . ?
C11 H11C 0.9800 . ?
F5 C83 1.375(18) . ?
C4 H4 0.9500 . ?
C19 C21 1.536(14) . ?
C19 C20 1.567(15) . ?
C19 H19 1.0000 . ?
C20 H20A 0.9800 . ?
C20 H20B 0.9800 . ?
C20 H20C 0.9800 . ?
C15 H15A 0.9800 . ?
C15 H15B 0.9800 . ?
C15 H15C 0.9800 . ?
C21 H21A 0.9800 . ?
C21 H21B 0.9800 . ?
C21 H21C 0.9800 . ?
C18 H18A 0.9800 . ?
C18 H18B 0.9800 . ?
C18 H18C 0.9800 . ?
F24 C107 1.263(15) . ?
C108 C109 1.409(4) . ?
C108 C113 1.415(4) . ?
C108 H108 0.9500 . ?
C109 C110 1.411(4) . ?
C109 H109 0.9500 . ?
C112 C111 1.410(4) . ?
C112 C113 1.412(4) . ?
C112 H112 0.9500 . ?
C110 C111 1.414(4) . ?
C110 H110 0.9500 . ?
C111 H111 0.9500 . ?
C113 H113 0.9500 . ?
C83 F5A 1.319(5) . ?
C83 F6A 1.320(5) . ?
C83 F4A 1.323(5) . ?
C107 F24A 1.23(3) . ?
C107 F22A 1.26(4) . ?
C107 F23A 1.34(4) . ?
